data_4117274
loop_
_publ_author_name
'Yan-Zhen Zheng'
'Marco Evangelisti'
'Floriana Tuna'
'Richard E. P. Winpenny'

_publ_section_title
;
 Co-Ln Mixed-Metal Phosphonate Grids and Cages as Molecular Magnetic
 Refrigerants
;
_journal_name_full 'Journal of the American Chemical Society'
_journal_page_first 1057
_journal_page_last 1065
_journal_paper_doi 10.1021/ja208367k
_journal_volume 134
_journal_year 2012
_chemical_formula_sum 'C66 H116 Co4 Gd2 N4 O26 P2'
_chemical_formula_weight 1993.79
_chemical_name_systematic
; 
 ? 
;
_space_group_IT_number 12
_symmetry_cell_setting monoclinic
_symmetry_space_group_name_Hall '-C 2y'
_symmetry_space_group_name_H-M 'C 1 2/m 1'
_atom_sites_solution_hydrogens geom
_atom_sites_solution_primary direct
_atom_sites_solution_secondary difmap
_audit_creation_method SHELXL-97
_cell_angle_alpha 90.00
_cell_angle_beta 116.9110(10)
_cell_angle_gamma 90.00
_cell_formula_units_Z 2
_cell_length_a 21.4188(10)
_cell_length_b 17.1961(10)
_cell_length_c 14.1214(8)
_cell_measurement_temperature 100(2)
_cell_volume 4638.0(4)
_computing_cell_refinement 'Bruker SMART'
_computing_data_collection 'Bruker SMART'
_computing_data_reduction 'Bruker SAINT'
_computing_molecular_graphics 'Bruker SHELXTL'
_computing_publication_material 'Bruker SHELXTL'
_computing_structure_refinement 'SHELXL-97 (Sheldrick, 1997)'
_computing_structure_solution 'SHELXS-97 (Sheldrick, 1990)'
_diffrn_ambient_temperature 293(2)
_diffrn_measured_fraction_theta_full 0.999
_diffrn_measured_fraction_theta_max 0.999
_diffrn_radiation_monochromator graphite
_diffrn_radiation_source 'fine-focus sealed tube'
_diffrn_radiation_type MoK\a
_diffrn_radiation_wavelength 0.71073
_diffrn_reflns_av_R_equivalents 0.0310
_diffrn_reflns_av_sigmaI/netI 0.0268
_diffrn_reflns_limit_h_max 26
_diffrn_reflns_limit_h_min -26
_diffrn_reflns_limit_k_max 21
_diffrn_reflns_limit_k_min -21
_diffrn_reflns_limit_l_max 17
_diffrn_reflns_limit_l_min -17
_diffrn_reflns_number 18168
_diffrn_reflns_theta_full 26.00
_diffrn_reflns_theta_max 26.00
_diffrn_reflns_theta_min 2.01
_exptl_absorpt_coefficient_mu 2.209
_exptl_absorpt_correction_T_max 0.5768
_exptl_absorpt_correction_T_min 0.4365
_exptl_absorpt_correction_type multi-scan
_exptl_absorpt_process_details SADABS
_exptl_crystal_colour purple
_exptl_crystal_density_diffrn 1.428
_exptl_crystal_description block
_exptl_crystal_F_000 2028
_exptl_crystal_size_max 0.45
_exptl_crystal_size_mid 0.35
_exptl_crystal_size_min 0.28
_refine_diff_density_max 2.990
_refine_diff_density_min -2.769
_refine_diff_density_rms 0.130
_refine_ls_extinction_method none
_refine_ls_goodness_of_fit_ref 1.038
_refine_ls_hydrogen_treatment constr
_refine_ls_matrix_type full
_refine_ls_number_parameters 266
_refine_ls_number_reflns 4719
_refine_ls_number_restraints 142
_refine_ls_restrained_S_all 1.084
_refine_ls_R_factor_all 0.0511
_refine_ls_R_factor_gt 0.0473
_refine_ls_shift/su_max 0.001
_refine_ls_shift/su_mean 0.000
_refine_ls_structure_factor_coef Fsqd
_refine_ls_weighting_details 'calc w=1/[\s^2^(Fo^2^)+(0.0527P)^2^+46.5403P] where P=(Fo^2^+2Fc^2^)/3'
_refine_ls_weighting_scheme calc
_refine_ls_wR_factor_gt 0.1164
_refine_ls_wR_factor_ref 0.1192
_reflns_number_gt 4342
_reflns_number_total 4719
_reflns_threshold_expression >2sigma(I)
_cod_data_source_file ja208367k_si_007.cif
_cod_data_source_block c
_cod_database_code 4117274

loop_
_symmetry_equiv_pos_as_xyz
'x, y, z'
'-x, y, -z'
'x+1/2, y+1/2, z'
'-x+1/2, y+1/2, -z'
'-x, -y, -z'
'x, -y, z'
'-x+1/2, -y+1/2, -z'
'x+1/2, -y+1/2, z'

loop_
_atom_site_label
_atom_site_type_symbol
_atom_site_fract_x
_atom_site_fract_y
_atom_site_fract_z
_atom_site_U_iso_or_equiv
_atom_site_adp_type
_atom_site_occupancy
_atom_site_symmetry_multiplicity
_atom_site_calc_flag
_atom_site_refinement_flags
Gd1 Gd 0.372527(16) 0.5000 0.30412(3) 0.02725(13) Uani 1 2 d S
Co1 Co 0.5000 0.36075(6) 0.5000 0.0309(2) Uani 1 2 d S
Co2 Co 0.17736(7) 0.5000 0.08272(10) 0.0592(4) Uani 1 2 d S
P1 P 0.43492(9) 0.5000 0.55428(14) 0.0278(4) Uani 1 2 d S
O1 O 0.41905(17) 0.4292(2) 0.4795(3) 0.0313(8) Uani 1 1 d .
O2 O 0.4719(2) 0.2909(2) 0.3783(3) 0.0449(10) Uani 1 1 d .
O3 O 0.3992(2) 0.3757(2) 0.2622(3) 0.0458(10) Uani 1 1 d .
O4 O 0.2788(2) 0.4169(3) 0.2831(3) 0.0489(10) Uani 1 1 d .
O5 O 0.1737(3) 0.4050(3) 0.1527(4) 0.0697(15) Uani 1 1 d .
O6 O 0.3191(3) 0.5000 0.1208(4) 0.0500(15) Uani 1 2 d S
O7 O 0.2162(4) 0.5000 -0.0159(6) 0.074(2) Uani 1 2 d S
O8 O 0.5085(3) 0.5000 0.6411(4) 0.0391(13) Uani 1 2 d S
N1 N 0.0762(4) 0.5000 -0.0322(6) 0.0527(19) Uani 1 2 d S
C1 C 0.3749(4) 0.5000 0.6124(6) 0.0380(17) Uani 1 2 d SU
C2 C 0.3881(4) 0.5724(4) 0.6792(6) 0.0594(18) Uani 1 1 d U
H2A H 0.3568 0.5734 0.7109 0.089 Uiso 1 1 calc R
H2B H 0.3802 0.6175 0.6352 0.089 Uiso 1 1 calc R
H2C H 0.4356 0.5724 0.7340 0.089 Uiso 1 1 calc R
C3 C 0.2993(5) 0.5000 0.5231(9) 0.073(3) Uani 1 2 d SU
H3A H 0.2673 0.5000 0.5537 0.110 Uiso 1 2 d SR
H3B H 0.2916 0.5456 0.4800 0.110 Uiso 0.50 1 d PR
C4 C 0.4288(3) 0.3114(4) 0.2849(5) 0.0437(13) Uani 1 1 d U
C5 C 0.4145(4) 0.2542(5) 0.1940(6) 0.0684(19) Uani 1 1 d U
C7 C 0.4250(8) 0.1709(6) 0.2337(9) 0.152(5) Uani 1 1 d U
H7A H 0.4155 0.1361 0.1756 0.228 Uiso 1 1 calc R
H7B H 0.3936 0.1598 0.2635 0.228 Uiso 1 1 calc R
H7C H 0.4724 0.1640 0.2871 0.228 Uiso 1 1 calc R
C8 C 0.4616(5) 0.2755(9) 0.1465(9) 0.130(4) Uani 1 1 d U
H8A H 0.4541 0.2404 0.0894 0.194 Uiso 1 1 calc R
H8B H 0.5095 0.2720 0.1998 0.194 Uiso 1 1 calc R
H8C H 0.4517 0.3277 0.1198 0.194 Uiso 1 1 calc R
C9 C 0.3394(4) 0.2617(5) 0.1106(5) 0.0632(18) Uani 1 1 d U
H9A H 0.3305 0.2255 0.0542 0.095 Uiso 1 1 calc R
H9B H 0.3312 0.3137 0.0828 0.095 Uiso 1 1 calc R
H9C H 0.3088 0.2508 0.1418 0.095 Uiso 1 1 calc R
C6 C 0.2236(3) 0.3820(3) 0.2383(4) 0.0344(11) Uani 1 1 d U
C10 C 0.2106(4) 0.3081(4) 0.2857(5) 0.0502(14) Uani 1 1 d U
C12 C 0.2794(5) 0.2703(5) 0.3594(8) 0.087(3) Uani 1 1 d U
H12A H 0.3045 0.2567 0.3202 0.130 Uiso 1 1 calc R
H12B H 0.2704 0.2242 0.3897 0.130 Uiso 1 1 calc R
H12C H 0.3068 0.3059 0.4152 0.130 Uiso 1 1 calc R
C13 C 0.1651(5) 0.2538(5) 0.1951(7) 0.083(3) Uani 1 1 d U
H13A H 0.1897 0.2397 0.1553 0.125 Uiso 1 1 calc R
H13B H 0.1223 0.2797 0.1493 0.125 Uiso 1 1 calc R
H13C H 0.1546 0.2078 0.2238 0.125 Uiso 1 1 calc R
C14 C 0.1699(4) 0.3300(5) 0.3477(6) 0.069(2) Uani 1 1 d U
H14A H 0.1977 0.3645 0.4047 0.103 Uiso 1 1 calc R
H14B H 0.1595 0.2838 0.3761 0.103 Uiso 1 1 calc R
H14C H 0.1270 0.3554 0.3009 0.103 Uiso 1 1 calc R
C20 C 0.2829(6) 0.5000 0.0247(8) 0.062(3) Uani 1 2 d SDU
C21 C 0.3096(6) 0.5000 -0.0557(9) 0.095(3) Uani 1 2 d SDU
C22 C 0.3883(8) 0.5265(8) 0.0010(16) 0.117(5) Uani 0.50 1 d PDU
H22A H 0.4231 0.5451 0.0684 0.176 Uiso 0.50 1 calc PR
H22B H 0.3430 0.5451 -0.0109 0.176 Uiso 0.50 1 calc PR
H22C H 0.3986 0.5451 -0.0544 0.176 Uiso 0.50 1 calc PR
C23 C 0.3031(9) 0.4184(8) -0.1047(11) 0.105(5) Uani 0.50 1 d PDU
H23A H 0.2976 0.3813 -0.0582 0.158 Uiso 0.50 1 calc PR
H23B H 0.3354 0.4581 -0.0632 0.158 Uiso 0.50 1 calc PR
H23C H 0.3208 0.3927 -0.1479 0.158 Uiso 0.50 1 calc PR
C24 C 0.2654(9) 0.5620(8) -0.1425(11) 0.100(5) Uani 0.50 1 d PDU
H24A H 0.2176 0.5451 -0.1803 0.151 Uiso 0.50 1 d PR
H24B H 0.2672 0.6104 -0.1075 0.151 Uiso 0.50 1 d PR
H24C H 0.2846 0.5689 -0.1916 0.151 Uiso 0.50 1 d PR
C11 C 0.0249(5) 0.5000 -0.1026(7) 0.057(2) Uani 1 2 d SU
C25 C -0.0456(6) 0.5000 -0.1843(10) 0.088(4) Uani 1 2 d SU
H25A H -0.0452 0.5000 -0.2520 0.132 Uiso 1 2 d SR
H25B H -0.0695 0.4544 -0.1783 0.132 Uiso 0.50 1 d PR
N1S N 0.4431(15) 0.0000 0.579(2) 0.286(16) Uiso 1 2 d SD
C1S C 0.4313(14) 0.0625(19) 0.528(2) 0.215(14) Uiso 0.50 1 d PDU
C2S C 0.4383(11) 0.1324(15) 0.4795(18) 0.133(9) Uiso 0.50 1 d PDU
H2SA H 0.4658 0.1694 0.5330 0.200 Uiso 0.50 1 d PRD
H2SB H 0.4608 0.1210 0.4357 0.200 Uiso 0.50 1 d PRD
H2SC H 0.3926 0.1536 0.4364 0.200 Uiso 0.50 1 d PRD

loop_
_atom_site_aniso_label
_atom_site_aniso_U_11
_atom_site_aniso_U_22
_atom_site_aniso_U_33
_atom_site_aniso_U_23
_atom_site_aniso_U_13
_atom_site_aniso_U_12
Gd1 0.01841(18) 0.0292(2) 0.0323(2) 0.000 0.00991(14) 0.000
Co1 0.0242(5) 0.0333(5) 0.0340(5) 0.000 0.0122(4) 0.000
Co2 0.0523(8) 0.0468(7) 0.0431(7) 0.000 -0.0095(6) 0.000
P1 0.0198(8) 0.0342(9) 0.0323(9) 0.000 0.0142(7) 0.000
O1 0.0255(17) 0.0356(19) 0.0370(19) -0.0014(15) 0.0177(15) -0.0011(14)
O2 0.038(2) 0.045(2) 0.042(2) -0.0071(18) 0.0101(18) 0.0073(18)
O3 0.053(2) 0.040(2) 0.044(2) -0.0051(18) 0.022(2) 0.0092(19)
O4 0.029(2) 0.057(3) 0.055(2) 0.003(2) 0.0146(19) -0.0162(19)
O5 0.057(3) 0.058(3) 0.054(3) 0.010(2) -0.010(2) -0.008(2)
O6 0.052(4) 0.047(3) 0.029(3) 0.000 -0.001(3) 0.000
O7 0.042(4) 0.077(5) 0.066(5) 0.000 -0.007(3) 0.000
O8 0.025(3) 0.064(4) 0.031(3) 0.000 0.016(2) 0.000
N1 0.046(4) 0.051(4) 0.040(4) 0.000 0.001(4) 0.000
C1 0.030(4) 0.050(4) 0.045(4) 0.000 0.027(3) 0.000
C2 0.080(5) 0.052(4) 0.078(4) -0.011(3) 0.064(4) -0.004(3)
C3 0.027(4) 0.126(9) 0.073(6) 0.000 0.029(4) 0.000
C4 0.036(3) 0.045(3) 0.043(3) -0.011(2) 0.010(2) 0.005(2)
C5 0.065(4) 0.066(4) 0.054(4) -0.025(3) 0.009(3) 0.023(3)
C7 0.194(11) 0.065(5) 0.105(8) -0.033(5) -0.012(7) 0.047(6)
C8 0.068(5) 0.221(10) 0.108(7) -0.101(7) 0.048(5) -0.022(7)
C9 0.059(4) 0.076(5) 0.049(4) -0.020(3) 0.019(3) -0.018(4)
C6 0.033(3) 0.034(3) 0.037(3) 0.000(2) 0.017(2) -0.003(2)
C10 0.062(3) 0.042(3) 0.055(3) 0.005(3) 0.035(3) -0.010(3)
C12 0.106(6) 0.070(5) 0.094(6) 0.043(5) 0.053(5) 0.028(5)
C13 0.128(7) 0.055(4) 0.087(5) -0.018(4) 0.066(5) -0.047(5)
C14 0.087(5) 0.073(5) 0.067(4) 0.003(4) 0.053(4) -0.015(4)
C20 0.118(8) 0.027(4) 0.086(6) 0.000 0.086(7) 0.000
C21 0.167(8) 0.060(5) 0.119(7) 0.000 0.118(7) 0.000
C22 0.156(9) 0.080(9) 0.177(10) -0.013(7) 0.129(9) -0.002(6)
C23 0.211(12) 0.059(7) 0.100(9) -0.003(6) 0.118(9) 0.014(7)
C24 0.183(11) 0.055(7) 0.113(9) 0.008(6) 0.112(9) -0.014(7)
C11 0.051(5) 0.067(6) 0.038(5) 0.000 0.009(4) 0.000
C25 0.045(5) 0.131(11) 0.071(7) 0.000 0.010(5) 0.000

loop_
_atom_type_symbol
_atom_type_description
_atom_type_scat_dispersion_real
_atom_type_scat_dispersion_imag
_atom_type_scat_source
C C 0.0033 0.0016 'International Tables Vol C Tables 4.2.6.8 and 6.1.1.4'
H H 0.0000 0.0000 'International Tables Vol C Tables 4.2.6.8 and 6.1.1.4'
Co Co 0.3494 0.9721 'International Tables Vol C Tables 4.2.6.8 and 6.1.1.4'
Gd Gd -0.1653 3.9035 'International Tables Vol C Tables 4.2.6.8 and 6.1.1.4'
N N 0.0061 0.0033 'International Tables Vol C Tables 4.2.6.8 and 6.1.1.4'
O O 0.0106 0.0060 'International Tables Vol C Tables 4.2.6.8 and 6.1.1.4'
P P 0.1023 0.0942 'International Tables Vol C Tables 4.2.6.8 and 6.1.1.4'

loop_
_geom_angle_atom_site_label_1
_geom_angle_atom_site_label_2
_geom_angle_atom_site_label_3
_geom_angle
_geom_angle_site_symmetry_1
_geom_angle_site_symmetry_3
O8 Gd1 O6 106.7(2) 5_666 .
O8 Gd1 O3 74.18(11) 5_666 .
O6 Gd1 O3 76.80(12) . .
O8 Gd1 O3 74.18(11) 5_666 6_565
O6 Gd1 O3 76.80(12) . 6_565
O3 Gd1 O3 130.2(2) . 6_565
O8 Gd1 O4 141.93(11) 5_666 6_565
O6 Gd1 O4 84.14(17) . 6_565
O3 Gd1 O4 143.43(15) . 6_565
O3 Gd1 O4 73.12(16) 6_565 6_565
O8 Gd1 O4 141.93(11) 5_666 .
O6 Gd1 O4 84.14(17) . .
O3 Gd1 O4 73.12(16) . .
O3 Gd1 O4 143.42(15) 6_565 .
O4 Gd1 O4 74.1(2) 6_565 .
O8 Gd1 O1 77.59(13) 5_666 .
O6 Gd1 O1 151.08(8) . .
O3 Gd1 O1 77.09(13) . .
O3 Gd1 O1 130.61(13) 6_565 .
O4 Gd1 O1 110.43(13) 6_565 .
O4 Gd1 O1 76.59(13) . .
O8 Gd1 O1 77.59(13) 5_666 6_565
O6 Gd1 O1 151.08(8) . 6_565
O3 Gd1 O1 130.62(13) . 6_565
O3 Gd1 O1 77.09(13) 6_565 6_565
O4 Gd1 O1 76.59(13) 6_565 6_565
O4 Gd1 O1 110.43(13) . 6_565
O1 Gd1 O1 57.63(16) . 6_565
O8 Gd1 P1 77.34(13) 5_666 .
O6 Gd1 P1 175.91(17) . .
O3 Gd1 P1 104.66(10) . .
O3 Gd1 P1 104.66(10) 6_565 .
O4 Gd1 P1 92.61(11) 6_565 .
O4 Gd1 P1 92.61(11) . .
O1 Gd1 P1 28.85(8) . .
O1 Gd1 P1 28.85(8) 6_565 .
O2 Co1 O2 104.2(3) 2_656 .
O2 Co1 O1 109.38(15) 2_656 2_656
O2 Co1 O1 112.94(16) . 2_656
O2 Co1 O1 112.94(16) 2_656 .
O2 Co1 O1 109.38(15) . .
O1 Co1 O1 108.1(2) 2_656 .
O7 Co2 O5 120.24(19) . 6_565
O7 Co2 O5 120.24(19) . .
O5 Co2 O5 115.7(4) 6_565 .
O7 Co2 N1 94.4(3) . .
O5 Co2 N1 97.63(19) 6_565 .
O5 Co2 N1 97.63(19) . .
O8 P1 O1 112.61(17) . 6_565
O8 P1 O1 112.61(17) . .
O1 P1 O1 104.0(3) 6_565 .
O8 P1 C1 109.2(3) . .
O1 P1 C1 109.1(2) 6_565 .
O1 P1 C1 109.1(2) . .
O8 P1 Gd1 132.2(2) . .
O1 P1 Gd1 52.07(14) 6_565 .
O1 P1 Gd1 52.07(14) . .
C1 P1 Gd1 118.6(3) . .
P1 O1 Co1 117.1(2) . .
P1 O1 Gd1 99.08(18) . .
Co1 O1 Gd1 110.85(14) . .
C4 O2 Co1 122.1(4) . .
C4 O3 Gd1 153.6(4) . .
C6 O4 Gd1 158.5(4) . .
C6 O5 Co2 122.9(4) . .
C20 O6 Gd1 171.7(7) . .
C20 O7 Co2 116.0(6) . .
P1 O8 Gd1 150.5(3) . 5_666
C11 N1 Co2 171.5(9) . .
C2 C1 C2 111.1(8) . 6_565
C2 C1 C3 110.0(5) . .
C2 C1 C3 110.0(5) 6_565 .
C2 C1 P1 108.2(4) . .
C2 C1 P1 108.2(4) 6_565 .
C3 C1 P1 109.2(6) . .
C1 C2 H2A 109.5 . .
C1 C2 H2B 109.5 . .
H2A C2 H2B 109.5 . .
C1 C2 H2C 109.5 . .
H2A C2 H2C 109.5 . .
H2B C2 H2C 109.5 . .
C1 C3 H3A 109.4 . .
C1 C3 H3B 109.5 . .
H3A C3 H3B 109.5 . .
O3 C4 O2 124.2(5) . .
O3 C4 C5 118.0(6) . .
O2 C4 C5 117.8(5) . .
C8 C5 C9 109.1(7) . .
C8 C5 C7 112.4(10) . .
C9 C5 C7 107.3(8) . .
C8 C5 C4 107.4(7) . .
C9 C5 C4 109.7(6) . .
C7 C5 C4 110.9(7) . .
C5 C7 H7A 109.5 . .
C5 C7 H7B 109.5 . .
H7A C7 H7B 109.5 . .
C5 C7 H7C 109.5 . .
H7A C7 H7C 109.5 . .
H7B C7 H7C 109.5 . .
C5 C8 H8A 109.5 . .
C5 C8 H8B 109.5 . .
H8A C8 H8B 109.5 . .
C5 C8 H8C 109.5 . .
H8A C8 H8C 109.5 . .
H8B C8 H8C 109.5 . .
C5 C9 H9A 109.5 . .
C5 C9 H9B 109.5 . .
H9A C9 H9B 109.5 . .
C5 C9 H9C 109.5 . .
H9A C9 H9C 109.5 . .
H9B C9 H9C 109.5 . .
O4 C6 O5 123.2(5) . .
O4 C6 C10 120.8(5) . .
O5 C6 C10 116.0(5) . .
C12 C10 C6 110.3(6) . .
C12 C10 C13 111.6(7) . .
C6 C10 C13 108.5(5) . .
C12 C10 C14 109.9(6) . .
C6 C10 C14 108.1(5) . .
C13 C10 C14 108.4(6) . .
C10 C12 H12A 109.5 . .
C10 C12 H12B 109.5 . .
H12A C12 H12B 109.5 . .
C10 C12 H12C 109.5 . .
H12A C12 H12C 109.5 . .
H12B C12 H12C 109.5 . .
C10 C13 H13A 109.5 . .
C10 C13 H13B 109.5 . .
H13A C13 H13B 109.5 . .
C10 C13 H13C 109.5 . .
H13A C13 H13C 109.5 . .
H13B C13 H13C 109.5 . .
C10 C14 H14A 109.5 . .
C10 C14 H14B 109.5 . .
H14A C14 H14B 109.5 . .
C10 C14 H14C 109.5 . .
H14A C14 H14C 109.5 . .
H14B C14 H14C 109.5 . .
O6 C20 O7 121.2(8) . .
O6 C20 C21 125.4(9) . .
O7 C20 C21 113.4(9) . .
C20 C21 C23 110.8(7) . .
C20 C21 C23 110.8(7) . 6_565
C23 C21 C23 131.0(13) . 6_565
C20 C21 C22 107.7(7) . .
C23 C21 C22 110.6(7) . .
C23 C21 C22 79.8(9) 6_565 .
C20 C21 C22 107.7(7) . 6_565
C23 C21 C22 79.8(9) . 6_565
C23 C21 C22 110.6(7) 6_565 6_565
C22 C21 C22 33.8(10) . 6_565
C20 C21 C24 106.9(7) . 6_565
C23 C21 C24 30.2(9) . 6_565
C23 C21 C24 111.5(7) 6_565 6_565
C22 C21 C24 136.2(10) . 6_565
C22 C21 C24 109.2(7) 6_565 6_565
C20 C21 C24 106.9(7) . .
C23 C21 C24 111.5(7) . .
C23 C21 C24 30.2(9) 6_565 .
C22 C21 C24 109.2(7) . .
C22 C21 C24 136.2(10) 6_565 .
C24 C21 C24 85.1(11) 6_565 .
C22 C22 C21 73.1(5) 6_565 .
C22 C22 C23 118.3(4) 6_565 6_565
C21 C22 C23 49.5(5) . 6_565
C22 C22 H22A 109.5 6_565 .
C21 C22 H22A 140.9 . .
C23 C22 H22A 128.3 6_565 .
C22 C22 H22B 109.5 6_565 .
C21 C22 H22B 40.8 . .
C23 C22 H22B 37.1 6_565 .
H22A C22 H22B 109.5 . .
C22 C22 H22C 109.5 6_565 .
C21 C22 H22C 105.8 . .
C23 C22 H22C 72.7 6_565 .
H22A C22 H22C 109.5 . .
H22B C22 H22C 109.5 . .
C24 C23 C21 77.2(8) 6_565 .
C24 C23 C22 126.5(11) 6_565 6_565
C21 C23 C22 50.7(6) . 6_565
C24 C23 H23A 109.5 6_565 .
C21 C23 H23A 108.3 . .
C22 C23 H23A 99.1 6_565 .
C24 C23 H23B 109.5 6_565 .
C21 C23 H23B 35.4 . .
C22 C23 H23B 17.1 6_565 .
H23A C23 H23B 109.5 . .
C24 C23 H23C 109.5 6_565 .
C21 C23 H23C 136.3 . .
C22 C23 H23C 101.8 6_565 .
H23A C23 H23C 109.5 . .
H23B C23 H23C 109.5 . .
C23 C24 C21 72.6(7) 6_565 .
C23 C24 H24A 169.3 6_565 .
C21 C24 H24A 110.0 . .
C23 C24 H24B 60.3 6_565 .
C21 C24 H24B 108.4 . .
H24A C24 H24B 109.5 . .
C23 C24 H24C 78.5 6_565 .
C21 C24 H24C 110.0 . .
H24A C24 H24C 109.5 . .
H24B C24 H24C 109.5 . .
N1 C11 C25 172.3(12) . .
C11 C25 H25A 108.7 . .
C11 C25 H25B 109.9 . .
H25A C25 H25B 109.5 . .
C1S N1S C1S 119(3) . 6
N1S C1S C2S 164(3) . .
N1S C1S C1S 30.6(17) . 6
C2S C1S C1S 147.4(10) . 6
C1S C2S H2SA 109.9 . .
C1S C2S H2SB 109.5 . .
H2SA C2S H2SB 109.5 . .
C1S C2S H2SC 109.1 . .
H2SA C2S H2SC 109.5 . .
H2SB C2S H2SC 109.5 . .

loop_
_geom_bond_atom_site_label_1
_geom_bond_atom_site_label_2
_geom_bond_distance
_geom_bond_site_symmetry_2
Gd1 O8 2.304(5) 5_666
Gd1 O6 2.309(6) .
Gd1 O3 2.356(4) .
Gd1 O3 2.356(4) 6_565
Gd1 O4 2.371(4) 6_565
Gd1 O4 2.371(4) .
Gd1 O1 2.525(4) .
Gd1 O1 2.525(4) 6_565
Gd1 P1 3.1610(19) .
Co1 O2 1.956(4) 2_656
Co1 O2 1.956(4) .
Co1 O1 2.006(3) 2_656
Co1 O1 2.006(3) .
Co2 O7 1.919(9) .
Co2 O5 1.930(5) 6_565
Co2 O5 1.930(5) .
Co2 N1 2.037(7) .
P1 O8 1.496(5) .
P1 O1 1.545(4) 6_565
P1 O1 1.545(4) .
P1 C1 1.812(7) .
O2 C4 1.270(7) .
O3 C4 1.243(7) .
O4 C6 1.217(6) .
O5 C6 1.261(7) .
O6 C20 1.221(12) .
O7 C20 1.276(12) .
O8 Gd1 2.304(5) 5_666
N1 C11 1.097(11) .
C1 C2 1.510(8) .
C1 C2 1.510(8) 6_565
C1 C3 1.538(12) .
C2 H2A 0.9600 .
C2 H2B 0.9600 .
C2 H2C 0.9600 .
C3 H3A 0.9600 .
C3 H3B 0.9600 .
C4 C5 1.533(8) .
C5 C8 1.489(14) .
C5 C9 1.509(10) .
C5 C7 1.518(14) .
C7 H7A 0.9600 .
C7 H7B 0.9600 .
C7 H7C 0.9600 .
C8 H8A 0.9600 .
C8 H8B 0.9600 .
C8 H8C 0.9600 .
C9 H9A 0.9600 .
C9 H9B 0.9600 .
C9 H9C 0.9600 .
C6 C10 1.520(8) .
C10 C12 1.513(11) .
C10 C13 1.526(10) .
C10 C14 1.536(9) .
C12 H12A 0.9600 .
C12 H12B 0.9600 .
C12 H12C 0.9600 .
C13 H13A 0.9600 .
C13 H13B 0.9600 .
C13 H13C 0.9600 .
C14 H14A 0.9600 .
C14 H14B 0.9600 .
C14 H14C 0.9600 .
C20 C21 1.485(13) .
C21 C23 1.542(11) .
C21 C23 1.542(11) 6_565
C21 C22 1.570(12) .
C21 C22 1.570(12) 6_565
C21 C24 1.576(12) 6_565
C21 C24 1.576(12) .
C22 C22 0.91(3) 6_565
C22 C23 2.00(2) 6_565
C22 H22A 0.9600 .
C22 H22B 0.9600 .
C22 H22C 0.9600 .
C23 C24 0.81(2) 6_565
C23 C22 2.00(2) 6_565
C23 H23A 0.9600 .
C23 H23B 0.9600 .
C23 H23C 0.9600 .
C24 C23 0.81(2) 6_565
C24 H24A 0.9599 .
C24 H24B 0.9601 .
C24 H24C 0.9599 .
C11 C25 1.427(14) .
C25 H25A 0.9600 .
C25 H25B 0.9600 .
N1S C1S 1.25(3) .
N1S C1S 1.25(3) 6
C1S C2S 1.43(3) .
C1S C1S 2.15(7) 6
C2S H2SA 0.9601 .
C2S H2SB 0.9602 .
C2S H2SC 0.9600 .

loop_
_geom_torsion_atom_site_label_1
_geom_torsion_atom_site_label_2
_geom_torsion_atom_site_label_3
_geom_torsion_atom_site_label_4
_geom_torsion
_geom_torsion_site_symmetry_1
_geom_torsion_site_symmetry_4
O8 Gd1 P1 O8 0.000(1) 5_666 .
O6 Gd1 P1 O8 180.000(1) . .
O3 Gd1 P1 O8 69.66(11) . .
O3 Gd1 P1 O8 -69.67(11) 6_565 .
O4 Gd1 P1 O8 -142.89(11) 6_565 .
O4 Gd1 P1 O8 142.89(11) . .
O1 Gd1 P1 O8 87.21(16) . .
O1 Gd1 P1 O8 -87.22(16) 6_565 .
O8 Gd1 P1 O1 87.22(16) 5_666 6_565
O6 Gd1 P1 O1 -92.78(16) . 6_565
O3 Gd1 P1 O1 156.88(19) . 6_565
O3 Gd1 P1 O1 17.5(2) 6_565 6_565
O4 Gd1 P1 O1 -55.68(19) 6_565 6_565
O4 Gd1 P1 O1 -129.9(2) . 6_565
O1 Gd1 P1 O1 174.4(3) . 6_565
O8 Gd1 P1 O1 -87.21(16) 5_666 .
O6 Gd1 P1 O1 92.79(16) . .
O3 Gd1 P1 O1 -17.5(2) . .
O3 Gd1 P1 O1 -156.88(19) 6_565 .
O4 Gd1 P1 O1 129.9(2) 6_565 .
O4 Gd1 P1 O1 55.68(19) . .
O1 Gd1 P1 O1 -174.4(3) 6_565 .
O8 Gd1 P1 C1 180.000(1) 5_666 .
O6 Gd1 P1 C1 0.000(3) . .
O3 Gd1 P1 C1 -110.34(11) . .
O3 Gd1 P1 C1 110.33(11) 6_565 .
O4 Gd1 P1 C1 37.11(11) 6_565 .
O4 Gd1 P1 C1 -37.11(11) . .
O1 Gd1 P1 C1 -92.79(16) . .
O1 Gd1 P1 C1 92.78(16) 6_565 .
O8 P1 O1 Co1 -7.6(3) . .
O1 P1 O1 Co1 114.6(2) 6_565 .
C1 P1 O1 Co1 -129.1(3) . .
Gd1 P1 O1 Co1 119.1(2) . .
O8 P1 O1 Gd1 -126.7(2) . .
O1 P1 O1 Gd1 -4.5(3) 6_565 .
C1 P1 O1 Gd1 111.8(3) . .
O2 Co1 O1 P1 77.4(3) 2_656 .
O2 Co1 O1 P1 -167.1(2) . .
O1 Co1 O1 P1 -43.77(16) 2_656 .
O2 Co1 O1 Gd1 -170.00(15) 2_656 .
O2 Co1 O1 Gd1 -54.5(2) . .
O1 Co1 O1 Gd1 68.85(12) 2_656 .
O8 Gd1 O1 P1 86.23(16) 5_666 .
O6 Gd1 O1 P1 -171.5(4) . .
O3 Gd1 O1 P1 162.59(19) . .
O3 Gd1 O1 P1 30.0(2) 6_565 .
O4 Gd1 O1 P1 -54.9(2) 6_565 .
O4 Gd1 O1 P1 -121.99(19) . .
O1 Gd1 O1 P1 3.18(18) 6_565 .
O8 Gd1 O1 Co1 -37.45(14) 5_666 .
O6 Gd1 O1 Co1 64.8(4) . .
O3 Gd1 O1 Co1 38.91(17) . .
O3 Gd1 O1 Co1 -93.6(2) 6_565 .
O4 Gd1 O1 Co1 -178.55(16) 6_565 .
O4 Gd1 O1 Co1 114.34(19) . .
O1 Gd1 O1 Co1 -120.50(12) 6_565 .
P1 Gd1 O1 Co1 -123.7(2) . .
O2 Co1 O2 C4 154.8(5) 2_656 .
O1 Co1 O2 C4 -86.6(5) 2_656 .
O1 Co1 O2 C4 33.9(5) . .
O8 Gd1 O3 C4 62.0(10) 5_666 .
O6 Gd1 O3 C4 174.0(10) . .
O3 Gd1 O3 C4 114.4(9) 6_565 .
O4 Gd1 O3 C4 -125.5(9) 6_565 .
O4 Gd1 O3 C4 -98.2(10) . .
O1 Gd1 O3 C4 -18.6(9) . .
O1 Gd1 O3 C4 4.5(10) 6_565 .
P1 Gd1 O3 C4 -10.0(10) . .
O8 Gd1 O4 C6 -118.7(11) 5_666 .
O6 Gd1 O4 C6 -8.9(11) . .
O3 Gd1 O4 C6 -86.9(11) . .
O3 Gd1 O4 C6 49.5(12) 6_565 .
O4 Gd1 O4 C6 76.6(12) 6_565 .
O1 Gd1 O4 C6 -167.2(12) . .
O1 Gd1 O4 C6 145.3(11) 6_565 .
P1 Gd1 O4 C6 168.6(11) . .
O7 Co2 O5 C6 87.1(6) . .
O5 Co2 O5 C6 -70.9(7) 6_565 .
N1 Co2 O5 C6 -173.2(6) . .
O8 Gd1 O6 C20 180.000(2) 5_666 .
O3 Gd1 O6 C20 111.28(12) . .
O3 Gd1 O6 C20 -111.28(12) 6_565 .
O4 Gd1 O6 C20 -37.29(11) 6_565 .
O4 Gd1 O6 C20 37.29(11) . .
O1 Gd1 O6 C20 85.4(3) . .
O1 Gd1 O6 C20 -85.4(3) 6_565 .
P1 Gd1 O6 C20 0.000(3) . .
O5 Co2 O7 C20 78.5(2) 6_565 .
O5 Co2 O7 C20 -78.5(2) . .
N1 Co2 O7 C20 180.0 . .
O1 P1 O8 Gd1 -58.59(17) 6_565 5_666
O1 P1 O8 Gd1 58.59(17) . 5_666
C1 P1 O8 Gd1 180.000(1) . 5_666
Gd1 P1 O8 Gd1 0.000(3) . 5_666
O7 Co2 N1 C11 0.0 . .
O5 Co2 N1 C11 121.33(19) 6_565 .
O5 Co2 N1 C11 -121.33(19) . .
O8 P1 C1 C2 60.3(5) . .
O1 P1 C1 C2 -63.2(6) 6_565 .
O1 P1 C1 C2 -176.2(5) . .
Gd1 P1 C1 C2 -119.7(5) . .
O8 P1 C1 C2 -60.3(5) . 6_565
O1 P1 C1 C2 176.2(5) 6_565 6_565
O1 P1 C1 C2 63.2(6) . 6_565
Gd1 P1 C1 C2 119.7(5) . 6_565
O8 P1 C1 C3 180.000(2) . .
O1 P1 C1 C3 56.50(18) 6_565 .
O1 P1 C1 C3 -56.50(17) . .
Gd1 P1 C1 C3 0.000(2) . .
Gd1 O3 C4 O2 -3.1(14) . .
Gd1 O3 C4 C5 179.1(7) . .
Co1 O2 C4 O3 -2.2(9) . .
Co1 O2 C4 C5 175.6(5) . .
O3 C4 C5 C8 82.9(9) . .
O2 C4 C5 C8 -95.1(9) . .
O3 C4 C5 C9 -35.6(10) . .
O2 C4 C5 C9 146.4(7) . .
O3 C4 C5 C7 -153.9(9) . .
O2 C4 C5 C7 28.1(11) . .
Gd1 O4 C6 O5 -26.4(15) . .
Gd1 O4 C6 C10 155.4(9) . .
Co2 O5 C6 O4 -1.3(9) . .
Co2 O5 C6 C10 177.0(4) . .
O4 C6 C10 C12 -23.7(9) . .
O5 C6 C10 C12 158.0(7) . .
O4 C6 C10 C13 -146.2(7) . .
O5 C6 C10 C13 35.5(8) . .
O4 C6 C10 C14 96.5(7) . .
O5 C6 C10 C14 -81.8(7) . .
Gd1 O6 C20 O7 0.000(2) . .
Gd1 O6 C20 C21 180.000(2) . .
Co2 O7 C20 O6 0.0 . .
Co2 O7 C20 C21 180.0 . .
O6 C20 C21 C23 103.3(6) . .
O7 C20 C21 C23 -76.7(6) . .
O6 C20 C21 C23 -103.3(6) . 6_565
O7 C20 C21 C23 76.7(6) . 6_565
O6 C20 C21 C22 -17.7(5) . .
O7 C20 C21 C22 162.3(5) . .
O6 C20 C21 C22 17.7(5) . 6_565
O7 C20 C21 C22 -162.3(5) . 6_565
O6 C20 C21 C24 135.0(6) . 6_565
O7 C20 C21 C24 -45.0(6) . 6_565
O6 C20 C21 C24 -135.0(6) . .
O7 C20 C21 C24 45.0(6) . .
C20 C21 C22 C22 95.6(3) . 6_565
C23 C21 C22 C22 -25.6(7) . 6_565
C23 C21 C22 C22 -155.7(7) 6_565 6_565
C24 C21 C22 C22 -45.2(11) 6_565 6_565
C24 C21 C22 C22 -148.6(10) . 6_565
C20 C21 C22 C23 -108.7(6) . 6_565
C23 C21 C22 C23 130.1(14) . 6_565
C22 C21 C22 C23 155.7(7) 6_565 6_565
C24 C21 C22 C23 110.5(15) 6_565 6_565
C24 C21 C22 C23 7.1(9) . 6_565
C20 C21 C23 C24 88.1(14) . 6_565
C23 C21 C23 C24 -58(2) 6_565 6_565
C22 C21 C23 C24 -152.5(15) . 6_565
C22 C21 C23 C24 -166.6(16) 6_565 6_565
C24 C21 C23 C24 -30.8(14) . 6_565
C20 C21 C23 C22 -105.3(8) . 6_565
C23 C21 C23 C22 108.5(15) 6_565 6_565
C22 C21 C23 C22 14.1(6) . 6_565
C24 C21 C23 C22 166.6(16) 6_565 6_565
C24 C21 C23 C22 135.8(12) . 6_565
C20 C21 C24 C23 102.4(13) . 6_565
C23 C21 C24 C23 -136.5(18) . 6_565
C22 C21 C24 C23 -13.9(17) . 6_565
C22 C21 C24 C23 -39(2) 6_565 6_565
C24 C21 C24 C23 -151.4(13) 6_565 6_565
Co2 N1 C11 C25 180.000(3) . .
C1S N1S C1S C2S -96(9) 6 .
